data_9013965
loop_
_publ_author_name
'Whittle, K. R.'
'Lumpkin, G. R.'
'Berry, F. J.'
'Oates, G.'
'Smith, K. L.'
'Yudintsev, S.'
'Zaluzec, N. J.'

_publ_section_title
;The structure and ordering of zirconium and hafnium containing garnets
 studied by electron channelling, neutron diffraction and Mossbauer
 spectroscopy Locality: synthetic
;
_journal_name_full 'Journal of Solid State Chemistry'
_journal_page_first 785
_journal_page_last 791
_journal_paper_doi 10.1016/j.jssc.2006.12.006
_journal_volume 180
_journal_year 2007
_chemical_compound_source Synthetic
_chemical_formula_sum 'Ca3 Fe1.95 O12 Si0.93 Zr2'
_chemical_name_mineral Kerimasit
_space_group_IT_number 230
_symmetry_space_group_name_Hall '-I 4bd 2c 3'
_symmetry_space_group_name_H-M 'I a -3 d'
_cell_angle_alpha 90
_cell_angle_beta 90
_cell_angle_gamma 90
_cell_length_a 12.6164
_cell_length_b 12.6164
_cell_length_c 12.6164
_cell_formula_units_Z 8
_cell_volume 2008.197
_database_code_amcsd 0014052
_exptl_crystal_density_diffrn 4.165
_cod_original_sg_symbol_H-M 'I a 3 d'
_cod_original_formula_sum 'Ca3 Zr2 Fe1.95 Si.93 O12'
_cod_database_code 9013965

loop_
_space_group_symop_operation_xyz
x,y,z
1/2+x,1/2+y,1/2+z
z,1/2-x,1/2+y
1/2+z,-x,+y
-y,1/2+z,1/2-x
1/2-y,+z,-x
x,1/2-y,1/2+z
1/2+x,-y,+z
-z,1/2+x,1/2-y
1/2-z,+x,-y
y,1/2-z,1/2+x
1/2+y,-z,+x
-x,1/2+y,1/2-z
1/2-x,+y,-z
3/4+x,1/4-z,3/4-y
1/4+x,3/4-z,1/4-y
3/4-z,1/4+y,3/4+x
1/4-z,3/4+y,1/4+x
3/4+y,1/4-x,3/4-z
1/4+y,3/4-x,1/4-z
3/4-x,1/4+z,3/4+y
1/4-x,3/4+z,1/4+y
3/4+z,1/4-y,3/4-x
1/4+z,3/4-y,1/4-x
3/4-y,1/4+x,3/4+z
1/4-y,3/4+x,1/4+z
1/4+x,1/4+z,1/4+y
3/4+x,3/4+z,3/4+y
1/4-z,1/4-y,1/4-x
3/4-z,3/4-y,3/4-x
1/4+y,1/4+x,1/4+z
3/4+y,3/4+x,3/4+z
1/4-x,1/4-z,1/4-y
3/4-x,3/4-z,3/4-y
1/4+z,1/4+y,1/4+x
3/4+z,3/4+y,3/4+x
1/4-y,1/4-x,1/4-z
3/4-y,3/4-x,3/4-z
1/2+z,x,1/2-y
+z,1/2+x,-y
1/2-y,-z,1/2+x
-y,1/2-z,+x
1/2+x,y,1/2-z
+x,1/2+y,-z
1/2-z,-x,1/2+y
-z,1/2-x,+y
1/2+y,z,1/2-x
+y,1/2+z,-x
1/2-x,-y,1/2+z
-x,1/2-y,+z
1/2-z,1/2+x,y
-z,+x,1/2+y
1/2+y,1/2-z,-x
+y,-z,1/2-x
1/2-x,1/2+y,z
-x,+y,1/2+z
1/2+z,1/2-x,-y
+z,-x,1/2-y
1/2-y,1/2+z,x
-y,+z,1/2+x
1/2+x,1/2-y,-z
+x,-y,1/2-z
3/4-x,3/4+z,1/4-y
1/4-x,1/4+z,3/4-y
3/4+z,3/4-y,1/4+x
1/4+z,1/4-y,3/4+x
3/4-y,3/4+x,1/4-z
1/4-y,1/4+x,3/4-z
3/4+x,3/4-z,1/4+y
1/4+x,1/4-z,3/4+y
3/4-z,3/4+y,1/4-x
1/4-z,1/4+y,3/4-x
3/4+y,3/4-x,1/4+z
1/4+y,1/4-x,3/4+z
1/4-x,3/4-z,3/4+y
3/4-x,1/4-z,1/4+y
1/4+z,3/4+y,3/4-x
3/4+z,1/4+y,1/4-x
1/4-y,3/4-x,3/4+z
3/4-y,1/4-x,1/4+z
1/4+x,3/4+z,3/4-y
3/4+x,1/4+z,1/4-y
1/4-z,3/4-y,3/4+x
3/4-z,1/4-y,1/4+x
1/4+y,3/4+x,3/4-z
3/4+y,1/4+x,1/4-z
-z,-x,-y
1/2-z,1/2-x,1/2-y
y,z,x
1/2+y,1/2+z,1/2+x
-x,-y,-z
1/2-x,1/2-y,1/2-z
z,x,y
1/2+z,1/2+x,1/2+y
-y,-z,-x
1/2-y,1/2-z,1/2-x

loop_
_atom_site_label
_atom_site_fract_x
_atom_site_fract_y
_atom_site_fract_z
_atom_site_occupancy
_atom_site_U_iso_or_equiv
Ca 0.12500 0.00000 0.25000 1.00000 0.00830
Zr 0.00000 0.00000 0.00000 1.00000 0.00630
Fe 0.37500 0.00000 0.25000 0.65000 0.00570
Si 0.37500 0.00000 0.25000 0.31000 0.00570
O -0.03318 0.05152 0.15365 1.00000 0.01270

loop_
_cod_related_entry_id
_cod_related_entry_database
_cod_related_entry_code
1 AMCSD 0014052
